data_4072060
loop_
_publ_author_name
'Trovitch, Ryan J.'
'Lobkovsky, Emil'
'Bouwkamp, Marco W.'
'Chirik, Paul J.'

_publ_section_title
;
 Carbon&#x2212;Oxygen Bond Cleavage by Bis(imino)pyridine Iron Compounds:
 Catalyst Deactivation Pathways and Observation of Acyl C&#x2212;O Bond
 Cleavage in Esters
;
_journal_issue 23
_journal_name_full Organometallics
_journal_page_first 6264
_journal_paper_doi 10.1021/om8005596
_journal_volume 27
_journal_year 2008
_chemical_formula_moiety 'C36 H48 Fe N3'
_chemical_formula_sum 'C36 H48 Fe N3'
_chemical_formula_weight 578.62
_chemical_name_systematic
;

 ?

;
_space_group_IT_number 14
_symmetry_cell_setting monoclinic
_symmetry_space_group_name_Hall '-P 2yn'
_symmetry_space_group_name_H-M 'P 1 21/n 1'
_atom_sites_solution_hydrogens mixed
_atom_sites_solution_primary direct
_atom_sites_solution_secondary difmap
_audit_creation_method SHELXL-97
_cell_angle_alpha 90.00
_cell_angle_beta 91.122(2)
_cell_angle_gamma 90.00
_cell_formula_units_Z 4
_cell_length_a 10.8956(3)
_cell_length_b 23.3911(7)
_cell_length_c 12.5814(3)
_cell_measurement_reflns_used 8093
_cell_measurement_temperature 173(2)
_cell_measurement_theta_max 25.97
_cell_measurement_theta_min 2.38
_cell_volume 3205.88(15)
_computing_cell_refinement 'Bruker SAINT+'
_computing_data_collection 'Bruker APEX2'
_computing_data_reduction 'Bruker SAINT+'
_computing_molecular_graphics 'Bruker SHELXTL'
_computing_publication_material 'Bruker SHELXTL'
_computing_structure_refinement 'SHELXL-97 (Sheldrick, 1997)'
_computing_structure_solution 'SHELXS-97 (Sheldrick, 1990)'
_diffrn_ambient_temperature 173(2)
_diffrn_measured_fraction_theta_full 0.993
_diffrn_measured_fraction_theta_max 0.993
_diffrn_measurement_device_type 'Bruker X8 APEX II diffractometer'
_diffrn_measurement_method 'phi and omega scans'
_diffrn_radiation_monochromator graphite
_diffrn_radiation_source 'fine-focus sealed tube'
_diffrn_radiation_type MoK\a
_diffrn_radiation_wavelength 0.71073
_diffrn_reflns_av_R_equivalents 0.0440
_diffrn_reflns_av_sigmaI/netI 0.0439
_diffrn_reflns_limit_h_max 13
_diffrn_reflns_limit_h_min -14
_diffrn_reflns_limit_k_max 31
_diffrn_reflns_limit_k_min -31
_diffrn_reflns_limit_l_max 16
_diffrn_reflns_limit_l_min -16
_diffrn_reflns_number 33903
_diffrn_reflns_theta_full 28.41
_diffrn_reflns_theta_max 28.41
_diffrn_reflns_theta_min 1.74
_exptl_absorpt_coefficient_mu 0.498
_exptl_absorpt_correction_T_max 0.7888
_exptl_absorpt_correction_T_min 0.7542
_exptl_absorpt_correction_type multi-scan
_exptl_absorpt_process_details SADABS
_exptl_crystal_colour black
_exptl_crystal_density_diffrn 1.199
_exptl_crystal_density_method 'not measured'
_exptl_crystal_description block
_exptl_crystal_F_000 1244
_exptl_crystal_size_max 0.60
_exptl_crystal_size_mid 0.55
_exptl_crystal_size_min 0.50
_refine_diff_density_max 0.347
_refine_diff_density_min -0.312
_refine_diff_density_rms 0.053
_refine_ls_extinction_method none
_refine_ls_goodness_of_fit_ref 1.005
_refine_ls_hydrogen_treatment mixed
_refine_ls_matrix_type full
_refine_ls_number_parameters 451
_refine_ls_number_reflns 8002
_refine_ls_number_restraints 72
_refine_ls_restrained_S_all 1.002
_refine_ls_R_factor_all 0.0665
_refine_ls_R_factor_gt 0.0402
_refine_ls_shift/su_max 0.848
_refine_ls_shift/su_mean 0.028
_refine_ls_structure_factor_coef Fsqd
_refine_ls_weighting_details 'calc w=1/[\s^2^(Fo^2^)+(0.0450P)^2^+1.3321P] where P=(Fo^2^+2Fc^2^)/3'
_refine_ls_weighting_scheme calc
_refine_ls_wR_factor_gt 0.0916
_refine_ls_wR_factor_ref 0.1043
_reflns_number_gt 5772
_reflns_number_total 8002
_reflns_threshold_expression >2sigma(I)
_cod_data_source_file om8005596_si_003.cif
_cod_data_source_block rt24
_cod_depositor_comments
;
The following automatic conversions were performed:

'_symmetry_cell_setting' value 'Monoclinic' changed to 'monoclinic'
according to /home/saulius/struct/CIF-dictionaries/cif_core.dic
dictionary named 'cif_core.dic' version 2.4.1 from 2010-06-29.

Automatic conversion script
Id: cif_fix_values 1715 2011-07-08 13:25:40Z adriana 
;
_cod_original_sg_symbol_H-M P2(1)/n
_cod_database_code 4072060

loop_
_symmetry_equiv_pos_as_xyz
'x, y, z'
'-x+1/2, y+1/2, -z+1/2'
'-x, -y, -z'
'x-1/2, -y-1/2, z-1/2'

loop_
_atom_site_label
_atom_site_type_symbol
_atom_site_fract_x
_atom_site_fract_y
_atom_site_fract_z
_atom_site_U_iso_or_equiv
_atom_site_adp_type
_atom_site_occupancy
_atom_site_symmetry_multiplicity
_atom_site_calc_flag
_atom_site_refinement_flags
_atom_site_disorder_assembly
_atom_site_disorder_group
Fe1 Fe 0.399494(18) 0.155599(9) 0.824941(16) 0.02244(5) Uani 1 1 d . . .
N1 N 0.42641(10) 0.17420(5) 0.97825(9) 0.0229(3) Uani 1 1 d . A .
N2 N 0.56200(10) 0.13540(5) 0.84265(9) 0.0212(3) Uani 1 1 d . A .
N3 N 0.42141(10) 0.10548(5) 0.69775(9) 0.0232(3) Uani 1 1 d . A .
C1 C 0.58452(14) 0.18340(7) 1.12424(12) 0.0326(4) Uani 1 1 d . A .
H1A H 0.5136 0.1915 1.1686 0.049 Uiso 1 1 calc R . .
H1B H 0.6376 0.2172 1.1220 0.049 Uiso 1 1 calc R . .
H1C H 0.6308 0.1511 1.1543 0.049 Uiso 1 1 calc R . .
C2 C 0.54117(13) 0.16889(6) 1.01423(11) 0.0239(3) Uani 1 1 d . . .
C3 C 0.62157(13) 0.14477(6) 0.93888(11) 0.0237(3) Uani 1 1 d . A .
C4 C 0.74255(13) 0.12812(7) 0.95462(12) 0.0294(3) Uani 1 1 d . . .
H4 H 0.7825(15) 0.1363(7) 1.0197(14) 0.036(5) Uiso 1 1 d . . .
C5 C 0.80212(14) 0.09848(7) 0.87552(13) 0.0319(4) Uani 1 1 d . A .
H5 H 0.8805(16) 0.0875(7) 0.8860(13) 0.038(5) Uiso 1 1 d . . .
C6 C 0.73832(13) 0.08325(6) 0.78406(13) 0.0287(3) Uani 1 1 d . . .
H6 H 0.7732(15) 0.0607(7) 0.7344(13) 0.034(4) Uiso 1 1 d . . .
C7 C 0.61728(13) 0.10055(6) 0.76916(11) 0.0229(3) Uani 1 1 d . A .
C8 C 0.53529(13) 0.08556(6) 0.68561(11) 0.0253(3) Uani 1 1 d . . .
C9 C 0.57456(15) 0.04748(7) 0.59694(13) 0.0356(4) Uani 1 1 d . A .
H9A H 0.5072 0.0437 0.5447 0.053 Uiso 1 1 calc R . .
H9B H 0.5960 0.0097 0.6254 0.053 Uiso 1 1 calc R . .
H9C H 0.6462 0.0641 0.5627 0.053 Uiso 1 1 calc R . .
C10 C 0.33594(13) 0.19559(7) 1.05022(11) 0.0271(3) Uani 1 1 d . . .
C11 C 0.25388(14) 0.15600(7) 1.09261(12) 0.0325(4) Uani 1 1 d . A .
C12 C 0.16557(16) 0.17684(10) 1.16189(14) 0.0459(5) Uani 1 1 d . . .
H12 H 0.1112(17) 0.1499(8) 1.1885(14) 0.044(5) Uiso 1 1 d . . .
C13 C 0.15922(18) 0.23385(10) 1.18699(16) 0.0553(6) Uani 1 1 d . A .
H13 H 0.100(2) 0.2480(9) 1.2376(17) 0.073(7) Uiso 1 1 d . . .
C14 C 0.23885(17) 0.27177(9) 1.14334(15) 0.0487(5) Uani 1 1 d . . .
H14 H 0.2306(18) 0.3131(9) 1.1629(15) 0.058(6) Uiso 1 1 d . . .
C15 C 0.32927(14) 0.25403(7) 1.07370(12) 0.0329(4) Uani 1 1 d . A .
C16 C 0.26314(15) 0.09311(8) 1.06658(13) 0.0371(4) Uani 1 1 d . . .
H16 H 0.2924(15) 0.0891(7) 0.9934(14) 0.038(5) Uiso 1 1 d . . .
C17 C 0.14004(19) 0.06185(10) 1.06977(19) 0.0618(6) Uani 1 1 d . A .
H17A H 0.1127 0.0596 1.1434 0.093 Uiso 1 1 calc R . .
H17B H 0.1495 0.0231 1.0413 0.093 Uiso 1 1 calc R . .
H17C H 0.0790 0.0827 1.0267 0.093 Uiso 1 1 calc R . .
C18 C 0.35715(18) 0.06282(9) 1.13860(16) 0.0523(5) Uani 1 1 d . A .
H18A H 0.4364 0.0825 1.1346 0.078 Uiso 1 1 calc R . .
H18B H 0.3664 0.0231 1.1152 0.078 Uiso 1 1 calc R . .
H18C H 0.3290 0.0635 1.2121 0.078 Uiso 1 1 calc R . .
C19 C 0.41657(16) 0.29856(7) 1.03066(14) 0.0384(4) Uani 1 1 d . . .
H19 H 0.4729(15) 0.2793(8) 0.9855(13) 0.038(5) Uiso 1 1 d . . .
C20 C 0.48790(19) 0.32805(9) 1.12109(16) 0.0527(5) Uani 1 1 d . A .
H20A H 0.4314 0.3511 1.1630 0.079 Uiso 1 1 calc R . .
H20B H 0.5511 0.3528 1.0914 0.079 Uiso 1 1 calc R . .
H20C H 0.5269 0.2991 1.1668 0.079 Uiso 1 1 calc R . .
C21 C 0.3504(2) 0.34497(9) 0.96549(19) 0.0648(6) Uani 1 1 d . A .
H21A H 0.3056 0.3273 0.9057 0.097 Uiso 1 1 calc R . .
H21B H 0.4108 0.3721 0.9383 0.097 Uiso 1 1 calc R . .
H21C H 0.2925 0.3652 1.0107 0.097 Uiso 1 1 calc R . .
C22 C 0.33284(13) 0.09207(7) 0.61482(11) 0.0270(3) Uani 1 1 d . . .
C23 C 0.33163(14) 0.12250(7) 0.51862(12) 0.0318(4) Uani 1 1 d . A .
C24 C 0.24765(16) 0.10563(9) 0.43987(13) 0.0421(5) Uani 1 1 d . . .
H24 H 0.2462(17) 0.1270(8) 0.3778(15) 0.046(5) Uiso 1 1 d . . .
C25 C 0.16851(16) 0.06085(9) 0.45526(14) 0.0463(5) Uani 1 1 d . A .
H25 H 0.1120(16) 0.0489(8) 0.4008(14) 0.045(5) Uiso 1 1 d . . .
C26 C 0.16798(15) 0.03282(8) 0.55087(14) 0.0391(4) Uani 1 1 d . . .
H26 H 0.1177(16) 0.0021(8) 0.5613(14) 0.041(5) Uiso 1 1 d . . .
C27 C 0.24861(13) 0.04796(7) 0.63351(12) 0.0298(4) Uani 1 1 d . A .
C28 C 0.41810(16) 0.17178(8) 0.49559(13) 0.0381(4) Uani 1 1 d . . .
H28 H 0.4650(15) 0.1791(7) 0.5605(14) 0.037(5) Uiso 1 1 d . . .
C29 C 0.5047(2) 0.15746(10) 0.40543(17) 0.0592(6) Uani 1 1 d . A .
H29A H 0.5524 0.1233 0.4241 0.089 Uiso 1 1 calc R . .
H29B H 0.5606 0.1896 0.3942 0.089 Uiso 1 1 calc R . .
H29C H 0.4567 0.1503 0.3401 0.089 Uiso 1 1 calc R . .
C30 C 0.3484(2) 0.22651(9) 0.46415(17) 0.0614(6) Uani 1 1 d . A .
H30A H 0.3090 0.2213 0.3941 0.092 Uiso 1 1 calc R . .
H30B H 0.4061 0.2586 0.4613 0.092 Uiso 1 1 calc R . .
H30C H 0.2857 0.2346 0.5169 0.092 Uiso 1 1 calc R . .
C31 C 0.24666(15) 0.01678(7) 0.73830(13) 0.0343(4) Uani 1 1 d . . .
H31 H 0.2821(14) 0.0415(7) 0.7913(12) 0.031(4) Uiso 1 1 d . . .
C32 C 0.11767(18) 0.00110(10) 0.77332(17) 0.0555(6) Uani 1 1 d . A .
H32A H 0.0651 0.0351 0.7699 0.083 Uiso 1 1 calc R . .
H32B H 0.1213 -0.0133 0.8464 0.083 Uiso 1 1 calc R . .
H32C H 0.0838 -0.0285 0.7261 0.083 Uiso 1 1 calc R . .
C33 C 0.3260(2) -0.03687(9) 0.73672(19) 0.0606(6) Uani 1 1 d . A .
H33A H 0.2913 -0.0642 0.6853 0.091 Uiso 1 1 calc R . .
H33B H 0.3283 -0.0542 0.8076 0.091 Uiso 1 1 calc R . .
H33C H 0.4095 -0.0267 0.7162 0.091 Uiso 1 1 calc R . .
C34 C 0.3381(4) 0.2291(2) 0.7419(3) 0.0517(12) Uani 0.578(3) 1 d PU A 1
H34C H 0.3811 0.2655 0.7581 0.062 Uiso 0.578(3) 1 calc PR A 1
H34D H 0.3160 0.2242 0.6657 0.062 Uiso 0.578(3) 1 calc PR A 1
C34' C 0.3431(5) 0.2379(2) 0.7735(5) 0.0375(13) Uani 0.422(3) 1 d PU A 2
H34A H 0.3201 0.2654 0.8294 0.045 Uiso 0.422(3) 1 calc PR A 2
H34B H 0.3897 0.2552 0.7149 0.045 Uiso 0.422(3) 1 calc PR A 2
C35 C 0.2486(3) 0.20962(13) 0.8187(2) 0.0356(7) Uani 0.578(3) 1 d PU A 1
H35A H 0.2368 0.2347 0.8820 0.043 Uiso 0.578(3) 1 calc PR A 1
C35' C 0.2608(3) 0.19910(16) 0.7468(3) 0.0258(9) Uani 0.422(3) 1 d PU A 2
H35B H 0.2497 0.1911 0.6692 0.031 Uiso 0.422(3) 1 calc PR A 2
C36 C 0.2027(3) 0.1628(2) 0.8226(3) 0.0416(12) Uani 0.578(3) 1 d PU A 1
H36A H 0.1591 0.1493 0.7575 0.050 Uiso 0.578(3) 1 calc PR A 1
H36B H 0.1606 0.1528 0.8891 0.050 Uiso 0.578(3) 1 calc PR A 1
C36' C 0.2111(5) 0.1572(2) 0.8193(4) 0.0266(12) Uani 0.422(3) 1 d PU A 2
H36E H 0.1695 0.1236 0.7869 0.032 Uiso 0.422(3) 1 calc PR A 2
H36C H 0.1698 0.1722 0.8829 0.032 Uiso 0.422(3) 1 calc PR A 2

loop_
_atom_site_aniso_label
_atom_site_aniso_U_11
_atom_site_aniso_U_22
_atom_site_aniso_U_33
_atom_site_aniso_U_23
_atom_site_aniso_U_13
_atom_site_aniso_U_12
Fe1 0.01912(9) 0.02545(10) 0.02265(10) -0.00187(8) -0.00236(7) 0.00265(8)
N1 0.0227(6) 0.0241(6) 0.0219(6) -0.0016(5) 0.0000(5) 0.0003(5)
N2 0.0200(5) 0.0214(6) 0.0221(6) -0.0003(5) -0.0009(5) -0.0004(5)
N3 0.0234(6) 0.0246(6) 0.0217(6) -0.0022(5) -0.0005(5) 0.0000(5)
C1 0.0316(8) 0.0379(9) 0.0279(8) -0.0035(7) -0.0071(6) -0.0003(7)
C2 0.0243(7) 0.0237(7) 0.0237(7) -0.0003(5) -0.0036(6) -0.0018(5)
C3 0.0229(6) 0.0212(7) 0.0269(7) 0.0009(5) -0.0024(6) -0.0019(5)
C4 0.0242(7) 0.0301(8) 0.0337(8) 0.0010(7) -0.0066(6) -0.0020(6)
C5 0.0193(7) 0.0306(8) 0.0457(9) 0.0016(7) -0.0019(6) 0.0043(6)
C6 0.0240(7) 0.0253(7) 0.0370(8) -0.0004(6) 0.0047(6) 0.0020(6)
C7 0.0223(6) 0.0189(7) 0.0275(7) 0.0019(6) 0.0034(6) -0.0006(5)
C8 0.0257(7) 0.0237(7) 0.0265(7) -0.0019(6) 0.0043(6) -0.0006(6)
C9 0.0336(8) 0.0396(9) 0.0338(8) -0.0123(7) 0.0034(7) 0.0036(7)
C10 0.0247(7) 0.0358(8) 0.0207(7) -0.0052(6) -0.0019(6) 0.0031(6)
C11 0.0258(7) 0.0486(10) 0.0230(7) -0.0018(7) -0.0017(6) -0.0031(7)
C12 0.0317(9) 0.0722(13) 0.0339(9) -0.0037(9) 0.0059(7) -0.0066(9)
C13 0.0367(10) 0.0854(15) 0.0440(10) -0.0230(10) 0.0080(8) 0.0105(10)
C14 0.0403(9) 0.0580(12) 0.0476(10) -0.0258(9) -0.0014(8) 0.0121(9)
C15 0.0292(8) 0.0388(9) 0.0305(8) -0.0113(7) -0.0058(6) 0.0058(7)
C16 0.0356(8) 0.0441(10) 0.0315(8) 0.0040(7) 0.0017(7) -0.0102(7)
C17 0.0485(11) 0.0616(13) 0.0750(15) 0.0056(11) -0.0007(11) -0.0226(10)
C18 0.0528(11) 0.0454(11) 0.0583(12) 0.0121(9) -0.0071(10) -0.0064(9)
C19 0.0398(9) 0.0316(9) 0.0434(9) -0.0072(7) -0.0094(8) 0.0053(7)
C20 0.0531(11) 0.0420(10) 0.0624(12) -0.0125(9) -0.0165(10) -0.0043(9)
C21 0.0676(13) 0.0450(12) 0.0806(15) 0.0060(11) -0.0269(12) 0.0069(10)
C22 0.0245(7) 0.0329(8) 0.0234(7) -0.0084(6) -0.0007(6) 0.0025(6)
C23 0.0296(8) 0.0428(9) 0.0229(7) -0.0054(7) 0.0004(6) 0.0054(7)
C24 0.0403(9) 0.0626(12) 0.0230(8) -0.0053(8) -0.0046(7) 0.0067(9)
C25 0.0340(9) 0.0688(13) 0.0356(9) -0.0163(9) -0.0102(7) -0.0010(9)
C26 0.0297(8) 0.0448(10) 0.0425(9) -0.0152(8) -0.0027(7) -0.0041(7)
C27 0.0243(7) 0.0335(8) 0.0316(8) -0.0091(6) -0.0010(6) 0.0016(6)
C28 0.0422(9) 0.0470(10) 0.0250(8) 0.0026(7) 0.0010(7) -0.0002(8)
C29 0.0575(12) 0.0709(15) 0.0502(11) 0.0027(10) 0.0212(10) -0.0018(11)
C30 0.0759(15) 0.0559(13) 0.0525(12) 0.0150(10) 0.0029(11) 0.0115(11)
C31 0.0324(8) 0.0316(8) 0.0389(9) -0.0047(7) -0.0001(7) -0.0067(7)
C32 0.0429(10) 0.0662(14) 0.0578(12) 0.0021(10) 0.0104(9) -0.0137(10)
C33 0.0554(12) 0.0454(11) 0.0812(15) 0.0126(11) 0.0056(11) 0.0074(10)
C34 0.057(2) 0.064(2) 0.0351(19) 0.0191(17) 0.0148(16) 0.0295(19)
C34' 0.037(2) 0.033(2) 0.043(3) 0.012(2) 0.013(2) 0.0151(18)
C35 0.0389(15) 0.0446(16) 0.0234(14) -0.0013(12) 0.0004(11) 0.0260(13)
C35' 0.0181(16) 0.0341(19) 0.0250(19) 0.0018(15) -0.0014(14) 0.0112(14)
C36 0.0112(13) 0.092(3) 0.0215(16) -0.0196(17) 0.0004(12) -0.0138(16)
C36' 0.026(2) 0.031(2) 0.023(2) 0.0053(19) 0.0021(18) 0.0179(18)

loop_
_atom_type_symbol
_atom_type_description
_atom_type_scat_dispersion_real
_atom_type_scat_dispersion_imag
_atom_type_scat_source
C C 0.0033 0.0016 'International Tables Vol C Tables 4.2.6.8 and 6.1.1.4'
H H 0.0000 0.0000 'International Tables Vol C Tables 4.2.6.8 and 6.1.1.4'
N N 0.0061 0.0033 'International Tables Vol C Tables 4.2.6.8 and 6.1.1.4'
Fe Fe 0.3463 0.8444 'International Tables Vol C Tables 4.2.6.8 and 6.1.1.4'

loop_
_geom_angle_atom_site_label_1
_geom_angle_atom_site_label_2
_geom_angle_atom_site_label_3
_geom_angle
N2 Fe1 N1 79.40(5)
N2 Fe1 N3 79.46(5)
N1 Fe1 N3 152.10(5)
N2 Fe1 C35' 151.72(11)
N1 Fe1 C35' 116.58(11)
N3 Fe1 C35' 90.33(11)
N2 Fe1 C35 156.99(10)
N1 Fe1 C35 90.30(8)
N3 Fe1 C35 115.68(9)
C35' Fe1 C35 26.56(12)
N2 Fe1 C34' 122.86(15)
N1 Fe1 C34' 97.69(16)
N3 Fe1 C34' 109.04(16)
C35' Fe1 C34' 36.67(18)
C35 Fe1 C34' 37.78(17)
N2 Fe1 C36' 165.22(15)
N1 Fe1 C36' 99.05(16)
N3 Fe1 C36' 96.77(17)
C35' Fe1 C36' 41.39(17)
C35 Fe1 C36' 36.53(18)
C34' Fe1 C36' 71.9(2)
N2 Fe1 C36 167.86(13)
N1 Fe1 C36 97.12(10)
N3 Fe1 C36 99.75(11)
C35' Fe1 C36 39.77(15)
C35 Fe1 C36 33.10(15)
C34' Fe1 C36 69.0(2)
C36' Fe1 C36 3.7(3)
N2 Fe1 C34 124.24(13)
N1 Fe1 C34 109.87(12)
N3 Fe1 C34 97.05(12)
C35' Fe1 C34 30.52(15)
C35 Fe1 C34 40.77(14)
C34' Fe1 C34 12.2(2)
C36' Fe1 C34 70.25(19)
C36 Fe1 C34 67.90(17)
C2 N1 C10 118.00(11)
C2 N1 Fe1 115.43(9)
C10 N1 Fe1 126.46(9)
C7 N2 C3 118.53(12)
C7 N2 Fe1 120.11(9)
C3 N2 Fe1 119.99(9)
C8 N3 C22 116.81(12)
C8 N3 Fe1 114.89(9)
C22 N3 Fe1 128.12(9)
N1 C2 C3 113.50(12)
N1 C2 C1 125.02(13)
C3 C2 C1 121.41(13)
N2 C3 C4 120.71(13)
N2 C3 C2 111.29(12)
C4 C3 C2 127.88(13)
C5 C4 C3 119.75(14)
C6 C5 C4 119.55(14)
C5 C6 C7 119.94(14)
N2 C7 C6 120.50(13)
N2 C7 C8 111.58(12)
C6 C7 C8 127.89(14)
N3 C8 C7 113.83(12)
N3 C8 C9 124.90(13)
C7 C8 C9 121.16(13)
C11 C10 C15 121.94(14)
C11 C10 N1 117.35(14)
C15 C10 N1 120.69(14)
C12 C11 C10 117.33(16)
C12 C11 C16 121.61(16)
C10 C11 C16 121.04(14)
C13 C12 C11 121.36(18)
C14 C13 C12 120.27(18)
C13 C14 C15 121.48(18)
C14 C15 C10 117.60(16)
C14 C15 C19 118.38(16)
C10 C15 C19 124.00(14)
C11 C16 C18 111.69(14)
C11 C16 C17 113.43(15)
C18 C16 C17 109.93(16)
C15 C19 C20 110.91(15)
C15 C19 C21 112.69(15)
C20 C19 C21 107.79(15)
C27 C22 C23 121.46(13)
C27 C22 N3 117.99(13)
C23 C22 N3 120.56(13)
C24 C23 C22 117.69(15)
C24 C23 C28 118.71(15)
C22 C23 C28 123.59(13)
C25 C24 C23 121.44(16)
C26 C25 C24 120.16(16)
C25 C26 C27 121.33(17)
C26 C27 C22 117.81(15)
C26 C27 C31 120.67(15)
C22 C27 C31 121.51(13)
C23 C28 C29 111.69(15)
C23 C28 C30 112.07(15)
C29 C28 C30 107.51(16)
C27 C31 C32 113.44(14)
C27 C31 C33 111.67(15)
C32 C31 C33 109.37(16)
C35 C34 Fe1 68.1(2)
C35' C34' Fe1 69.1(3)
C36 C35 C34 126.5(3)
C36 C35 Fe1 76.9(2)
C34 C35 Fe1 71.1(2)
C34' C35' C36' 124.5(4)
C34' C35' Fe1 74.2(3)
C36' C35' Fe1 69.2(2)
C35 C36 Fe1 70.0(2)
C35' C36' Fe1 69.4(3)

loop_
_geom_bond_atom_site_label_1
_geom_bond_atom_site_label_2
_geom_bond_distance
Fe1 N2 1.8418(11)
Fe1 N1 1.9934(11)
Fe1 N3 2.0017(12)
Fe1 C35' 2.056(3)
Fe1 C35 2.074(3)
Fe1 C34' 2.118(5)
Fe1 C36' 2.052(5)
Fe1 C36 2.151(3)
Fe1 C34 2.115(4)
N1 C2 1.3273(18)
N1 C10 1.4411(18)
N2 C7 1.3799(18)
N2 C3 1.3800(18)
N3 C8 1.3369(18)
N3 C22 1.4418(18)
C1 C2 1.493(2)
C2 C3 1.420(2)
C3 C4 1.385(2)
C4 C5 1.385(2)
C5 C6 1.379(2)
C6 C7 1.389(2)
C7 C8 1.410(2)
C8 C9 1.497(2)
C10 C11 1.400(2)
C10 C15 1.401(2)
C11 C12 1.399(2)
C11 C16 1.511(2)
C12 C13 1.373(3)
C13 C14 1.364(3)
C14 C15 1.394(2)
C15 C19 1.518(2)
C16 C18 1.528(3)
C16 C17 1.529(2)
C19 C20 1.530(2)
C19 C21 1.532(3)
C22 C27 1.404(2)
C22 C23 1.404(2)
C23 C24 1.392(2)
C23 C28 1.520(2)
C24 C25 1.373(3)
C25 C26 1.370(3)
C26 C27 1.394(2)
C27 C31 1.507(2)
C28 C29 1.527(3)
C28 C30 1.536(3)
C31 C32 1.526(2)
C31 C33 1.524(3)
C34 C35 1.459(5)
C34' C35' 1.314(7)
C35 C36 1.206(5)
C35' C36' 1.452(6)
